data_4519107
loop_
_publ_author_name
'Spina, Carla J.'
'Notarandrea-Alfonzo, Johanny E'
'Guerra, Elizabeth D.'
'Goodall, Carlie'
'Bohle, D. Scott'
'Precht, Rod'

_publ_section_title
;
 Synthesis and Structural and Spectroscopic Studies of a pH-Neutral
 Argentic Chelate Complex: Tribasic Silver (III) Bisperiodate.
;
_journal_issue 41
_journal_name_full 'ACS omega'
_journal_page_first 27017
_journal_page_last 27025
_journal_paper_doi 10.1021/acsomega.1c03523
_journal_volume 6
_journal_year 2021
_chemical_formula_moiety 'Ag2 H8 I4 O24, 8(H2 O), 6(K)'
_chemical_formula_sum 'Ag2 H24 I4 K6 O32'
_chemical_formula_weight 1494.13
_chemical_name_systematic 'Tribasic silver periodate'
_space_group_crystal_system monoclinic
_space_group_IT_number 15
_space_group_name_Hall '-C 2yc'
_space_group_name_H-M_alt 'C 1 2/c 1'
_atom_sites_solution_hydrogens difmap
_audit_creation_method SHELXLTL97
_cell_angle_alpha 90
_cell_angle_beta 100.644(2)
_cell_angle_gamma 90
_cell_formula_units_Z 2
_cell_length_a 20.3394(9)
_cell_length_b 7.8242(3)
_cell_length_c 9.5561(4)
_cell_measurement_reflns_used 5371
_cell_measurement_temperature 298(2)
_cell_measurement_theta_max 42.49
_cell_measurement_theta_min 2.795
_cell_volume 1494.59(11)
_computing_structure_refinement 'SHELXL-2018/3 (Sheldrick, 2018)'
_computing_structure_solution 'SHELXT 2014/4 (Sheldrick, 2014)'
_diffrn_ambient_temperature 298(2)
_diffrn_measured_fraction_theta_full 0.998
_diffrn_measured_fraction_theta_max 0.999
_diffrn_measurement_device_type 'CCD area detector'
_diffrn_measurement_method 'phi and omega scans'
_diffrn_radiation_type MoK\a
_diffrn_radiation_wavelength 0.71073
_diffrn_reflns_av_R_equivalents 0.0308
_diffrn_reflns_av_unetI/netI 0.0196
_diffrn_reflns_Laue_measured_fraction_full 0.998
_diffrn_reflns_Laue_measured_fraction_max 0.999
_diffrn_reflns_limit_h_max 37
_diffrn_reflns_limit_h_min -38
_diffrn_reflns_limit_k_max 14
_diffrn_reflns_limit_k_min -14
_diffrn_reflns_limit_l_max 18
_diffrn_reflns_limit_l_min -18
_diffrn_reflns_number 36622
_diffrn_reflns_point_group_measured_fraction_full 0.998
_diffrn_reflns_point_group_measured_fraction_max 0.999
_diffrn_reflns_theta_full 25.242
_diffrn_reflns_theta_max 42.491
_diffrn_reflns_theta_min 2.796
_diffrn_source 'fine-focus sealed tube'
_exptl_absorpt_coefficient_mu 6.396
_exptl_absorpt_correction_type multi-scan
_exptl_absorpt_process_details 'Bruker SADABS'
_exptl_crystal_colour Orange
_exptl_crystal_density_diffrn 3.320
_exptl_crystal_density_method 'Not measured'
_exptl_crystal_description Plate
_exptl_crystal_F_000 1400
_exptl_crystal_size_max 0.100
_exptl_crystal_size_mid 0.100
_exptl_crystal_size_min 0.050
_exptl_transmission_factor_max 0.726
_exptl_transmission_factor_min 0.533
_refine_diff_density_max 1.073
_refine_diff_density_min -1.106
_refine_diff_density_rms 0.160
_refine_ls_extinction_method none
_refine_ls_goodness_of_fit_ref 1.079
_refine_ls_hydrogen_treatment constr
_refine_ls_matrix_type full
_refine_ls_number_parameters 102
_refine_ls_number_reflns 5371
_refine_ls_number_restraints 0
_refine_ls_restrained_S_all 1.079
_refine_ls_R_factor_all 0.0264
_refine_ls_R_factor_gt 0.0221
_refine_ls_shift/su_max 0.004
_refine_ls_shift/su_mean 0.000
_refine_ls_structure_factor_coef Fsqd
_refine_ls_weighting_details 'w=1/[\s^2^(Fo^2^)+(0.0218P)^2^+2.3615P] where P=(Fo^2^+2Fc^2^)/3'
_refine_ls_weighting_scheme calc
_refine_ls_wR_factor_gt 0.0495
_refine_ls_wR_factor_ref 0.0510
_reflns_Friedel_coverage 0.000
_reflns_number_gt 4820
_reflns_number_total 5371
_reflns_threshold_expression 'I > 2\s(I)'
_cod_data_source_file ao1c03523_si_002.cif
_cod_data_source_block s1
_cod_depositor_comments
;
The following automatic conversions were performed:

data item '_exptl_absorpt_correction_type' value 'Multi-Scan' was
changed to 'multi-scan' in accordance with the
/home/data/users/saulius/crontab/automatic-downloads/current/ACS/lib/dictionaries/cif_core.dic
dictionary named 'cif_core.dic' version 2.4.2 last updated on
2011-04-26.

Automatic conversion script
Id: cif_fix_values 7556 2019-12-06 15:28:31Z antanas 
;
_cod_original_sg_symbol_H-M 'C 2/c'
_cod_database_code 4519107
_shelx_space_group_comment
;
The symmetry employed for this shelxl refinement is uniquely defined
by the following loop, which should always be used as a source of
symmetry information in preference to the above space-group names.
They are only intended as comments.
;
_shelx_estimated_absorpt_t_min 0.567
_shelx_estimated_absorpt_t_max 0.740

loop_
_space_group_symop_operation_xyz
'x, y, z'
'-x, y, -z+1/2'
'x+1/2, y+1/2, z'
'-x+1/2, y+1/2, -z+1/2'
'-x, -y, -z'
'x, -y, z-1/2'
'-x+1/2, -y+1/2, -z'
'x+1/2, -y+1/2, z-1/2'

loop_
_atom_site_label
_atom_site_type_symbol
_atom_site_fract_x
_atom_site_fract_y
_atom_site_fract_z
_atom_site_U_iso_or_equiv
_atom_site_adp_type
_atom_site_occupancy
_atom_site_site_symmetry_order
_atom_site_calc_flag
_atom_site_refinement_flags_posn
_atom_site_refinement_flags_adp
_atom_site_refinement_flags_occupancy
_atom_site_disorder_assembly
_atom_site_disorder_group
Ag Ag 0.750000 0.250000 0.500000 0.01320(3) Uani 1 2 d S . P . .
O1 O 0.74123(6) 0.07510(16) 0.64399(13) 0.01777(19) Uani 1 1 d . . . . .
O2 O 0.67023(6) 0.33032(15) 0.57291(12) 0.01625(17) Uani 1 1 d . . . . .
I I 0.65712(2) 0.14141(2) 0.69411(2) 0.01290(2) Uani 1 1 d . . . . .
O3 O 0.65948(7) -0.04920(16) 0.80021(12) 0.0208(2) Uani 1 1 d . . . . .
O4 O 0.57989(7) 0.2270(2) 0.72690(15) 0.0240(2) Uani 1 1 d . . . . .
O5 O 0.61110(7) 0.02020(19) 0.53210(13) 0.0232(2) Uani 1 1 d . . . . .
H5A H 0.629442 0.040081 0.462131 0.035 Uiso 1 1 d R U . . .
O6 O 0.70725(7) 0.25954(18) 0.85529(12) 0.0217(2) Uani 1 1 d . . . . .
H6 H 0.721705 0.362788 0.842809 0.033 Uiso 1 1 d R U . . .
O7 O 0.58318(11) 0.5797(3) 0.8103(2) 0.0427(4) Uani 1 1 d . . . . .
H7B H 0.608349 0.604853 0.888613 0.064 Uiso 1 1 d R U . . .
H7A H 0.585848 0.462953 0.796805 0.064 Uiso 1 1 d R U . . .
O8 O 0.51604(12) 0.6917(4) 0.5186(3) 0.0595(7) Uani 1 1 d . . . . .
H8A H 0.531472 0.668936 0.444028 0.089 Uiso 1 1 d R U . . .
H8B H 0.482167 0.709395 0.447245 0.089 Uiso 1 1 d R U . . .
K1 K 0.500000 -0.07962(16) 0.750000 0.0613(3) Uani 1 2 d S T P . .
K2 K 0.65238(2) 0.68168(6) 0.60201(5) 0.02729(7) Uani 1 1 d . . . . .

loop_
_atom_site_aniso_label
_atom_site_aniso_U_11
_atom_site_aniso_U_22
_atom_site_aniso_U_33
_atom_site_aniso_U_23
_atom_site_aniso_U_13
_atom_site_aniso_U_12
Ag 0.01502(5) 0.01358(5) 0.01251(5) 0.00309(4) 0.00644(4) 0.00171(4)
O1 0.0195(4) 0.0164(4) 0.0199(4) 0.0071(3) 0.0103(3) 0.0052(4)
O2 0.0179(4) 0.0151(4) 0.0176(4) 0.0039(3) 0.0081(3) 0.0041(3)
I 0.01569(4) 0.01361(4) 0.01069(3) 0.00056(2) 0.00584(2) -0.00059(2)
O3 0.0332(6) 0.0160(5) 0.0154(4) 0.0032(3) 0.0099(4) -0.0025(4)
O4 0.0194(5) 0.0295(6) 0.0262(5) -0.0019(5) 0.0127(4) 0.0037(5)
O5 0.0269(6) 0.0281(6) 0.0152(4) -0.0053(4) 0.0057(4) -0.0087(5)
O6 0.0291(6) 0.0207(5) 0.0146(4) -0.0020(4) 0.0022(4) -0.0065(4)
O7 0.0442(10) 0.0459(11) 0.0355(9) 0.0013(8) 0.0003(7) -0.0019(9)
O8 0.0383(11) 0.0772(18) 0.0579(14) 0.0194(13) -0.0048(9) -0.0012(11)
K1 0.0337(4) 0.0522(6) 0.0990(9) 0.000 0.0146(5) 0.000
K2 0.03100(18) 0.02259(16) 0.02969(17) -0.00253(13) 0.00931(14) -0.00001(14)

loop_
_atom_type_symbol
_atom_type_description
_atom_type_scat_dispersion_real
_atom_type_scat_dispersion_imag
_atom_type_scat_source
O O 0.0106 0.0060 'International Tables Vol C Tables 4.2.6.8 and 6.1.1.4'
Ag Ag -0.8971 1.1015 'International Tables Vol C Tables 4.2.6.8 and 6.1.1.4'
I I -0.4742 1.8119 'International Tables Vol C Tables 4.2.6.8 and 6.1.1.4'
K K 0.2009 0.2494 'International Tables Vol C Tables 4.2.6.8 and 6.1.1.4'
H H 0.0000 0.0000 'International Tables Vol C Tables 4.2.6.8 and 6.1.1.4'

loop_
_geom_angle_atom_site_label_1
_geom_angle_atom_site_label_2
_geom_angle_atom_site_label_3
_geom_angle
_geom_angle_site_symmetry_1
_geom_angle_site_symmetry_3
_geom_angle_publ_flag
O1 Ag O1 180.0 . 7_656 ?
O1 Ag O2 102.16(5) . 7_656 ?
O1 Ag O2 77.84(5) 7_656 7_656 ?
O1 Ag O2 77.84(5) . . ?
O1 Ag O2 102.16(5) 7_656 . ?
O2 Ag O2 180.0 7_656 . ?
O1 Ag I 39.16(3) . . ?
O1 Ag I 140.84(3) 7_656 . ?
O2 Ag I 140.90(3) 7_656 . ?
O2 Ag I 39.10(3) . . ?
O1 Ag I 140.84(3) . 7_656 ?
O1 Ag I 39.16(3) 7_656 7_656 ?
O2 Ag I 39.10(3) 7_656 7_656 ?
O2 Ag I 140.90(3) . 7_656 ?
I Ag I 180.0 . 7_656 ?
O1 Ag K2 131.70(4) . 6_565 ?
O1 Ag K2 48.30(4) 7_656 6_565 ?
O2 Ag K2 90.17(3) 7_656 6_565 ?
O2 Ag K2 89.83(3) . 6_565 ?
I Ag K2 111.573(7) . 6_565 ?
I Ag K2 68.428(7) 7_656 6_565 ?
O1 Ag K2 48.30(4) . 4_646 ?
O1 Ag K2 131.70(4) 7_656 4_646 ?
O2 Ag K2 89.83(3) 7_656 4_646 ?
O2 Ag K2 90.17(3) . 4_646 ?
I Ag K2 68.427(7) . 4_646 ?
I Ag K2 111.572(7) 7_656 4_646 ?
K2 Ag K2 180.0 6_565 4_646 ?
O1 Ag K2 72.92(3) . 7_656 ?
O1 Ag K2 107.08(3) 7_656 7_656 ?
O2 Ag K2 36.53(4) 7_656 7_656 ?
O2 Ag K2 143.46(4) . 7_656 ?
I Ag K2 107.419(7) . 7_656 ?
I Ag K2 72.581(7) 7_656 7_656 ?
K2 Ag K2 93.496(9) 6_565 7_656 ?
K2 Ag K2 86.504(9) 4_646 7_656 ?
O1 Ag K2 107.08(3) . . ?
O1 Ag K2 72.92(3) 7_656 . ?
O2 Ag K2 143.47(4) 7_656 . ?
O2 Ag K2 36.54(4) . . ?
I Ag K2 72.581(7) . . ?
I Ag K2 107.419(7) 7_656 . ?
K2 Ag K2 86.504(9) 6_565 . ?
K2 Ag K2 93.496(9) 4_646 . ?
K2 Ag K2 180.0 7_656 . ?
I O1 Ag 100.67(5) . . ?
I O1 K2 105.05(5) . 4_646 ?
Ag O1 K2 102.88(5) . 4_646 ?
I O2 Ag 100.44(5) . . ?
I O2 K2 131.32(5) . . ?
Ag O2 K2 118.47(5) . . ?
O4 I O3 98.31(7) . . ?
O4 I O5 90.75(7) . . ?
O3 I O5 90.19(6) . . ?
O4 I O6 91.87(6) . . ?
O3 I O6 89.54(6) . . ?
O5 I O6 177.37(6) . . ?
O4 I O2 92.38(6) . . ?
O3 I O2 169.30(6) . . ?
O5 I O2 89.72(6) . . ?
O6 I O2 90.06(5) . . ?
O4 I O1 172.58(6) . . ?
O3 I O1 89.11(6) . . ?
O5 I O1 89.40(6) . . ?
O6 I O1 87.98(6) . . ?
O2 I O1 80.20(5) . . ?
O4 I Ag 132.48(5) . . ?
O3 I Ag 128.91(4) . . ?
O5 I Ag 84.82(4) . . ?
O6 I Ag 93.32(4) . . ?
O2 I Ag 40.47(3) . . ?
O1 I Ag 40.17(3) . . ?
O4 I K2 114.88(5) . 1_545 ?
O3 I K2 47.55(4) . 1_545 ?
O5 I K2 48.41(5) . 1_545 ?
O6 I K2 130.20(4) . 1_545 ?
O2 I K2 127.10(4) . 1_545 ?
O1 I K2 70.43(4) . 1_545 ?
Ag I K2 96.879(8) . 1_545 ?
O4 I K1 49.43(5) . . ?
O3 I K1 58.21(5) . . ?
O5 I K1 65.40(4) . . ?
O6 I K1 116.56(4) . . ?
O2 I K1 130.87(4) . . ?
O1 I K1 136.66(4) . . ?
Ag I K1 150.019(6) . . ?
K2 I K1 66.479(18) 1_545 . ?
O4 I K2 133.32(5) . 4_646 ?
O3 I K2 82.45(5) . 4_646 ?
O5 I K2 135.89(5) . 4_646 ?
O6 I K2 41.50(5) . 4_646 ?
O2 I K2 90.19(4) . 4_646 ?
O1 I K2 47.28(4) . 4_646 ?
Ag I K2 67.475(7) . 4_646 ?
K2 I K2 99.911(10) 1_545 4_646 ?
K1 I K2 137.477(10) . 4_646 ?
I O3 K2 104.35(5) . 1_545 ?
I O3 K1 93.23(6) . . ?
K2 O3 K1 85.35(4) 1_545 . ?
I O4 K1 102.95(6) . . ?
I O5 K2 101.23(6) . 1_545 ?
I O5 K1 140.56(8) . 5_656 ?
K2 O5 K1 117.81(5) 1_545 5_656 ?
I O5 H5A 109.3 . . ?
K2 O5 H5A 101.9 1_545 . ?
K1 O5 H5A 69.6 5_656 . ?
I O6 K2 120.97(6) . 6_566 ?
I O6 K2 112.23(6) . 4_646 ?
K2 O6 K2 116.81(4) 6_566 4_646 ?
I O6 H6 118.5 . . ?
K2 O6 H6 99.1 6_566 . ?
K2 O6 H6 82.2 4_646 . ?
K2 O7 K1 87.24(6) . 1_565 ?
K2 O7 H7B 105.3 . . ?
K1 O7 H7B 100.5 1_565 . ?
K2 O7 H7A 97.7 . . ?
K1 O7 H7A 148.5 1_565 . ?
H7B O7 H7A 108.1 . . ?
K2 O8 K1 92.64(8) . 1_565 ?
K2 O8 H8A 74.2 . . ?
K1 O8 H8A 151.4 1_565 . ?
K2 O8 H8B 146.0 . . ?
K1 O8 H8B 108.0 1_565 . ?
H8A O8 H8B 75.1 . . ?
O8 K1 O8 104.11(12) 1_545 2_646 ?
O8 K1 O4 107.74(6) 1_545 . ?
O8 K1 O4 134.64(6) 2_646 . ?
O8 K1 O4 134.64(6) 1_545 2_656 ?
O8 K1 O4 107.74(6) 2_646 2_656 ?
O4 K1 O4 69.99(6) . 2_656 ?
O8 K1 O7 58.20(7) 1_545 2_646 ?
O8 K1 O7 59.15(7) 2_646 2_646 ?
O4 K1 O7 164.87(5) . 2_646 ?
O4 K1 O7 114.82(5) 2_656 2_646 ?
O8 K1 O7 59.15(7) 1_545 1_545 ?
O8 K1 O7 58.20(7) 2_646 1_545 ?
O4 K1 O7 114.82(5) . 1_545 ?
O4 K1 O7 164.87(5) 2_656 1_545 ?
O7 K1 O7 64.56(8) 2_646 1_545 ?
O8 K1 O3 84.65(5) 1_545 . ?
O8 K1 O3 100.64(5) 2_646 . ?
O4 K1 O3 52.34(4) . . ?
O4 K1 O3 119.28(5) 2_656 . ?
O7 K1 O3 125.83(6) 2_646 . ?
O7 K1 O3 62.64(5) 1_545 . ?
O8 K1 O3 100.64(5) 1_545 2_656 ?
O8 K1 O3 84.65(5) 2_646 2_656 ?
O4 K1 O3 119.28(5) . 2_656 ?
O4 K1 O3 52.34(4) 2_656 2_656 ?
O7 K1 O3 62.64(5) 2_646 2_656 ?
O7 K1 O3 125.83(6) 1_545 2_656 ?
O3 K1 O3 171.46(6) . 2_656 ?
O8 K1 O5 124.48(6) 1_545 6_556 ?
O8 K1 O5 67.15(5) 2_646 6_556 ?
O4 K1 O5 68.35(4) . 6_556 ?
O4 K1 O5 97.59(5) 2_656 6_556 ?
O7 K1 O5 123.08(5) 2_646 6_556 ?
O7 K1 O5 72.47(5) 1_545 6_556 ?
O3 K1 O5 47.73(3) . 6_556 ?
O3 K1 O5 130.62(3) 2_656 6_556 ?
O8 K1 O5 67.15(5) 1_545 5_656 ?
O8 K1 O5 124.48(6) 2_646 5_656 ?
O4 K1 O5 97.59(5) . 5_656 ?
O4 K1 O5 68.34(4) 2_656 5_656 ?
O7 K1 O5 72.47(5) 2_646 5_656 ?
O7 K1 O5 123.08(5) 1_545 5_656 ?
O3 K1 O5 130.62(3) . 5_656 ?
O3 K1 O5 47.73(3) 2_656 5_656 ?
O5 K1 O5 163.37(7) 6_556 5_656 ?
O8 K1 I 127.50(5) 1_545 2_656 ?
O8 K1 I 87.55(5) 2_646 2_656 ?
O4 K1 I 97.58(4) . 2_656 ?
O4 K1 I 27.62(3) 2_656 2_656 ?
O7 K1 I 88.47(4) 2_646 2_656 ?
O7 K1 I 143.61(5) 1_545 2_656 ?
O3 K1 I 144.08(4) . 2_656 ?
O3 K1 I 28.56(2) 2_656 2_656 ?
O5 K1 I 107.38(3) 6_556 2_656 ?
O5 K1 I 64.42(3) 5_656 2_656 ?
O8 K1 I 87.55(5) 1_545 . ?
O8 K1 I 127.50(5) 2_646 . ?
O4 K1 I 27.63(3) . . ?
O4 K1 I 97.58(4) 2_656 . ?
O7 K1 I 143.61(5) 2_646 . ?
O7 K1 I 88.47(4) 1_545 . ?
O3 K1 I 28.56(2) . . ?
O3 K1 I 144.08(4) 2_656 . ?
O5 K1 I 64.42(3) 6_556 . ?
O5 K1 I 107.38(3) 5_656 . ?
I K1 I 125.19(3) 2_656 . ?
O8 K2 O7 66.09(7) . . ?
O8 K2 O2 98.19(7) . . ?
O7 K2 O2 83.12(6) . . ?
O8 K2 O3 95.60(8) . 1_565 ?
O7 K2 O3 72.59(5) . 1_565 ?
O2 K2 O3 144.17(4) . 1_565 ?
O8 K2 O5 70.33(7) . 1_565 ?
O7 K2 O5 105.84(6) . 1_565 ?
O2 K2 O5 159.85(4) . 1_565 ?
O3 K2 O5 55.51(4) 1_565 1_565 ?
O8 K2 O6 106.67(7) . 6_565 ?
O7 K2 O6 168.94(6) . 6_565 ?
O2 K2 O6 89.92(4) . 6_565 ?
O3 K2 O6 117.38(4) 1_565 6_565 ?
O5 K2 O6 78.22(4) 1_565 6_565 ?
O8 K2 O6 163.80(7) . 4_656 ?
O7 K2 O6 125.78(5) . 4_656 ?
O2 K2 O6 94.52(4) . 4_656 ?
O3 K2 O6 79.62(4) 1_565 4_656 ?
O5 K2 O6 94.53(4) 1_565 4_656 ?
O6 K2 O6 63.19(4) 6_565 4_656 ?
O8 K2 O1 140.27(6) . 4_656 ?
O7 K2 O1 74.26(5) . 4_656 ?
O2 K2 O1 74.00(3) . 4_656 ?
O3 K2 O1 74.28(4) 1_565 4_656 ?
O5 K2 O1 125.50(4) 1_565 4_656 ?
O6 K2 O1 112.11(4) 6_565 4_656 ?
O6 K2 O1 53.53(3) 4_656 4_656 ?
O8 K2 I 91.25(7) . 1_565 ?
O7 K2 I 95.96(5) . 1_565 ?
O2 K2 I 169.17(3) . 1_565 ?
O3 K2 I 28.10(2) 1_565 1_565 ?
O5 K2 I 30.37(2) 1_565 1_565 ?
O6 K2 I 92.48(3) 6_565 1_565 ?
O6 K2 I 77.21(3) 4_656 1_565 ?
O1 K2 I 95.33(2) 4_656 1_565 ?
O8 K2 Ag 124.90(7) . 4_656 ?
O7 K2 Ag 65.25(4) . 4_656 ?
O2 K2 Ag 100.13(3) . 4_656 ?
O3 K2 Ag 45.90(3) 1_565 4_656 ?
O5 K2 Ag 100.02(3) 1_565 4_656 ?
O6 K2 Ag 124.75(3) 6_565 4_656 ?
O6 K2 Ag 61.94(3) 4_656 4_656 ?
O1 K2 Ag 28.82(2) 4_656 4_656 ?
I K2 Ag 69.899(8) 1_565 4_656 ?
O8 K2 I 167.72(6) . 4_656 ?
O7 K2 I 101.68(4) . 4_656 ?
O2 K2 I 80.77(3) . 4_656 ?
O3 K2 I 78.90(3) 1_565 4_656 ?
O5 K2 I 114.01(3) 1_565 4_656 ?
O6 K2 I 85.59(3) 6_565 4_656 ?
O6 K2 I 26.27(2) 4_656 4_656 ?
O1 K2 I 27.67(2) 4_656 4_656 ?
I K2 I 88.880(10) 1_565 4_656 ?
Ag K2 I 44.098(5) 4_656 4_656 ?
O8 K2 K1 45.30(7) . 1_565 ?
O7 K2 K1 50.37(5) . 1_565 ?
O2 K2 K1 127.21(3) . 1_565 ?
O3 K2 K1 51.26(3) 1_565 1_565 ?
O5 K2 K1 56.05(3) 1_565 1_565 ?
O6 K2 K1 130.97(3) 6_565 1_565 ?
O6 K2 K1 130.60(3) 4_656 1_565 ?
O1 K2 K1 108.72(2) 4_656 1_565 ?
I K2 K1 57.432(17) 1_565 1_565 ?
Ag K2 K1 83.371(9) 4_656 1_565 ?
I K2 K1 126.393(12) 4_656 1_565 ?
O8 K2 H7A 69.6 . . ?
O7 K2 H7A 17.6 . . ?
O2 K2 H7A 65.5 . . ?
O3 K2 H7A 89.0 1_565 . ?
O5 K2 H7A 122.0 1_565 . ?
O6 K2 H7A 153.6 6_565 . ?
O6 K2 H7A 125.3 4_656 . ?
O1 K2 H7A 71.8 4_656 . ?
I K2 H7A 113.5 1_565 . ?
Ag K2 H7A 71.9 4_656 . ?
I K2 H7A 99.1 4_656 . ?
K1 K2 H7A 65.9 1_565 . ?
O8 K2 H8A 18.0 . . ?
O7 K2 H8A 81.7 . . ?
O2 K2 H8A 91.7 . . ?
O3 K2 H8A 109.8 1_565 . ?
O5 K2 H8A 72.2 1_565 . ?
O6 K2 H8A 89.9 6_565 . ?
O6 K2 H8A 152.3 4_656 . ?
O1 K2 H8A 153.2 4_656 . ?
I K2 H8A 98.8 1_565 . ?
Ag K2 H8A 142.9 4_656 . ?
I K2 H8A 171.3 4_656 . ?
K1 K2 H8A 61.9 1_565 . ?
H7A K2 H8A 81.7 . . ?

loop_
_geom_bond_atom_site_label_1
_geom_bond_atom_site_label_2
_geom_bond_distance
_geom_bond_site_symmetry_2
_geom_bond_publ_flag
Ag O1 1.9720(11) . ?
Ag O1 1.9720(11) 7_656 ?
Ag O2 1.9826(11) 7_656 ?
Ag O2 1.9826(11) . ?
Ag I 3.00429(14) . ?
Ag I 3.00435(12) 7_656 ?
Ag K2 3.9879(5) 6_565 ?
Ag K2 3.9879(5) 4_646 ?
Ag K2 4.1249(5) 7_656 ?
Ag K2 4.1249(5) . ?
O1 I 1.9307(12) . ?
O1 K2 3.0544(14) 4_646 ?
O2 I 1.9264(11) . ?
O2 K2 2.7935(13) . ?
I O4 1.7878(13) . ?
I O3 1.7990(12) . ?
I O5 1.9071(12) . ?
I O6 1.9199(12) . ?
I K2 3.7002(5) 1_545 ?
I K1 3.7576(6) . ?
I K2 4.0148(5) 4_646 ?
O3 K2 2.8181(13) 1_545 ?
O3 K1 3.1991(15) . ?
O4 K1 2.9287(18) . ?
O5 K2 2.8213(16) 1_545 ?
O5 K1 3.2155(13) 5_656 ?
O5 H5A 0.8382 . ?
O6 K2 2.8262(14) 6_566 ?
O6 K2 2.8737(15) 4_646 ?
O6 H6 0.8753 . ?
O7 K2 2.759(2) . ?
O7 K1 3.152(3) 1_565 ?
O7 H7B 0.8483 . ?
O7 H7A 0.9258 . ?
O8 K2 2.741(2) . ?
O8 K1 2.909(3) 1_565 ?
O8 H8A 0.8489 . ?
O8 H8B 0.8859 . ?
K2 H7A 3.0259 . ?
K2 H8A 2.6392 . ?
